data_2310790
loop_
_publ_author_name
'St\"oger, Berthold'
'Weil, Matthias'
'Du\<sek, Michal'

_publ_section_title
;
 The \a &#x2194; \b phase transitions of Zn2P2O7 revisited: existence of
 an additional intermediate phase with an incommensurately modulated
 structure.
;
_journal_coden_ASTM ACSBDA
_journal_issue 3
_journal_name_full
;
 Acta Crystallographica, Section B: Structural Science, Crystal Engineering
 and Materials
;
_journal_page_first 539
_journal_page_last 554
_journal_paper_doi 10.1107/S205252061401049X
_journal_volume 70
_journal_year 2014
_chemical_formula_sum 'O7 P2 Zn2'
_chemical_formula_weight 304.7
_chemical_name_common 'zinc pyrophosphate'
_chemical_name_systematic 'zinc(II) diphosphate(V)'
_space_group_IT_number 12
_space_group_ssg_name C2/m(\a0\g)0s
_symmetry_cell_setting monoclinic
_symmetry_space_group_name_Hall '-C 2y'
_symmetry_space_group_name_H-M 'C 1 2/m 1'
_cell_angle_alpha 90
_cell_angle_beta 105.4064(13)
_cell_angle_gamma 90
_cell_formula_units_Z 2
_cell_length_a 6.6041(2)
_cell_length_b 8.2827(2)
_cell_length_c 4.52490(10)
_cell_measurement_reflns_used 6378
_cell_measurement_temperature 410
_cell_measurement_theta_max 45.2
_cell_measurement_theta_min 2.5
_cell_modulation_dimension 1
_cell_volume 238.617(11)
_computing_cell_refinement 'SAINT-Plus (Bruker, 2012)'
_computing_data_collection 'APEX2 (Bruker, 2012)'
_computing_data_reduction 'SAINT-Plus (Bruker, 2012)'
_computing_molecular_graphics 'ATOMS (Dowty, 2006)'
_computing_structure_refinement 'JANA2006 (Pet\<r\'i\<cek, et al., 2006)'
_computing_structure_solution 'by isomorphous structure methods'
_diffrn_ambient_temperature 410
_diffrn_measured_fraction_theta_full 1
_diffrn_measured_fraction_theta_max 1
_diffrn_measurement_device 'four-cycle diffractometer'
_diffrn_measurement_device_type 'Bruker KAPPA APEX II CCD'
_diffrn_measurement_method '\w and \f scans'
_diffrn_radiation_monochromator graphite
_diffrn_radiation_probe x-ray
_diffrn_radiation_source 'X-ray tube'
_diffrn_radiation_type 'Mo K\a'
_diffrn_radiation_wavelength 0.71073
_diffrn_reflns_av_R_equivalents 0.0258
_diffrn_reflns_av_unetI/netI 0.0315
_diffrn_reflns_limit_h_max 13
_diffrn_reflns_limit_h_min -13
_diffrn_reflns_limit_index_m_1_max 2
_diffrn_reflns_limit_index_m_1_min -2
_diffrn_reflns_limit_k_max 16
_diffrn_reflns_limit_k_min -16
_diffrn_reflns_limit_l_max 5
_diffrn_reflns_limit_l_min -9
_diffrn_reflns_number 13567
_diffrn_reflns_theta_full 45.35
_diffrn_reflns_theta_max 45.35
_diffrn_reflns_theta_min 2.07
_exptl_absorpt_coefficient_mu 10.701
_exptl_absorpt_correction_T_max 0.60
_exptl_absorpt_correction_T_min 0.025
_exptl_absorpt_correction_type multi-scan
_exptl_absorpt_process_details SADABS
_exptl_crystal_colour 'translucent colourless'
_exptl_crystal_density_diffrn 4.2395
_exptl_crystal_description rod
_exptl_crystal_F_000 292
_exptl_crystal_size_max 0.42
_exptl_crystal_size_mid 0.30
_exptl_crystal_size_min 0.06
_refine_diff_density_max 0.85
_refine_diff_density_min -0.90
_refine_ls_extinction_coef 2370(80)
_refine_ls_extinction_method 'B-C type 1 Gaussian isotropic (Becker & Coppens, 1974)'
_refine_ls_goodness_of_fit_gt 1.54
_refine_ls_goodness_of_fit_ref 1.16
_refine_ls_number_constraints 1
_refine_ls_number_parameters 146
_refine_ls_number_reflns 5059
_refine_ls_number_restraints 0
_refine_ls_R_factor_all 0.0620
_refine_ls_R_factor_gt 0.0242
_refine_ls_shift/su_max 0.0254
_refine_ls_shift/su_mean 0.0039
_refine_ls_structure_factor_coef F
_refine_ls_weighting_details w=1/(\s^2^(F)+0.0001F^2^)
_refine_ls_weighting_scheme sigma
_refine_ls_wR_factor_gt 0.0329
_refine_ls_wR_factor_ref 0.0382
_reflns_number_gt 2230
_reflns_number_total 5059
_reflns_threshold_expression I>3\s(I)
_cod_data_source_file xk5017sup1.cif
_cod_data_source_block alpha2_zn2p2o7_410
_cod_database_code 2310790
_publcif_datablock.id {06cb029b-65e6-487a-90a1-fa4bea604b65}

loop_
_space_group_symop_id
_space_group_symop_operation_xyz
1 x,y,z
2 -x,y,-z
3 x+0.5,y+0.5,z
4 -x+0.5,y+0.5,-z
5 -x,-y,-z
6 x,-y,z
7 -x+0.5,-y+0.5,-z
8 x+0.5,-y+0.5,z

loop_
_space_group_symop_ssg_id
_space_group_symop_ssg_operation_algebraic
1 x1,x2,x3,x4
2 -x1,x2,-x3,-x4+1/2
3 -x1,-x2,-x3,-x4
4 x1,-x2,x3,x4+1/2
5 x1+1/2,x2+1/2,x3,x4
6 -x1+1/2,x2+1/2,-x3,-x4+1/2
7 -x1+1/2,-x2+1/2,-x3,-x4
8 x1+1/2,-x2+1/2,x3,x4+1/2

loop_
_atom_site_label
_atom_site_type_symbol
_atom_site_fract_x
_atom_site_fract_y
_atom_site_fract_z
_atom_site_adp_type
_atom_site_U_iso_or_equiv
_atom_site_site_symmetry_multiplicity
_atom_site_occupancy
_atom_site_calc_flag
Zn Zn 0.5 0.18943(2) 1 Uani 0.01840(6) 4 1 d
P P 0.78941(3) 0 0.59057(4) Uani 0.00902(4) 4 1 d
O1 O 0.62166(8) 0 0.28602(11) Uani 0.01067(10) 4 1 d
O2 O 1 -0.0572(10) 0.5 Uani 0.0193(10) 4 0.192(4) d
O2' O 1 -0.0215(9) 0.5 Uani 0.035(2) 4 0.308(4) d
O3 O 0.78202(8) -0.15135(5) 0.77490(10) Uani 0.01933(11) 8 1 d

loop_
_atom_site_aniso_label
_atom_site_aniso_type_symbol
_atom_site_aniso_U_11
_atom_site_aniso_U_22
_atom_site_aniso_U_33
_atom_site_aniso_U_12
_atom_site_aniso_U_13
_atom_site_aniso_U_23
Zn Zn 0.02252(11) 0.00821(5) 0.01706(11) 0 -0.00771(5) 0
P P 0.00772(6) 0.01148(7) 0.00710(6) 0 0.00067(5) 0
O1 O 0.01089(16) 0.01137(17) 0.00798(15) 0 -0.00059(12) 0
O2 O 0.0073(9) 0.024(3) 0.0289(14) 0 0.0082(9) 0
O2' O 0.0111(7) 0.052(6) 0.0476(15) 0 0.0158(8) 0
O3 O 0.0300(2) 0.01112(14) 0.01342(15) 0.00610(14) -0.00017(14) 0.00258(11)

loop_
_atom_site_displace_Fourier_atom_site_label
_atom_site_displace_Fourier_axis
_atom_site_displace_Fourier_wave_vector_seq_id
_atom_site_displace_Fourier_param_cos
_atom_site_displace_Fourier_param_sin
P x 1 0 0
P y 1 -0.00396(2) -0.00615(2)
P z 1 0 0
P x 2 -0.00051(7) -0.00069(6)
P y 2 0 0
P z 2 0.00066(9) 0.00141(10)
O1 x 1 0 0
O1 y 1 -0.00216(5) 0.00440(5)
O1 z 1 0 0
O1 x 2 0.00033(16) 0.00040(17)
O1 y 2 0 0
O1 z 2 0.0000(3) 0.0003(2)
O3 x 1 0.00637(8) -0.01568(8)
O3 y 1 -0.00012(4) -0.00367(4)
O3 z 1 0.00324(9) 0.00439(8)
O3 x 2 0.00077(13) -0.00180(14)
O3 y 2 0.00008(10) -0.00071(11)
O3 z 2 -0.00004(17) 0.0008(2)

loop_
_atom_site_Fourier_wave_vector_seq_id
_jana_atom_site_fourier_wave_vector_q1_coeff
1 1
2 2
3 3

loop_
_atom_site_occ_special_func_atom_site_label
_atom_site_occ_special_func_crenel_c
_atom_site_occ_special_func_crenel_w
Zn 0.75 1
O2 0.25 0.5

loop_
_atom_site_U_Fourier_atom_site_label
_atom_site_U_Fourier_tens_elem
_atom_site_U_Fourier_wave_vector_seq_id
_atom_site_U_Fourier_param_cos
_atom_site_U_Fourier_param_sin
P U11 1 0 0
P U22 1 0 0
P U33 1 0 0
P U12 1 0.00181(5) -0.00150(5)
P U13 1 0 0
P U23 1 -0.00122(5) 0.00069(5)
P U11 2 0.00010(17) -0.00140(17)
P U22 2 0.0027(2) -0.00090(18)
P U33 2 -0.00005(18) 0.00044(17)
P U12 2 0 0
P U13 2 -0.00041(15) 0.00100(15)
P U23 2 0 0
O1 U11 1 0 0
O1 U22 1 0 0
O1 U33 1 0 0
O1 U12 1 -0.00072(15) -0.00061(15)
O1 U13 1 0 0
O1 U23 1 0.00021(14) 0.00038(14)
O2' U11 1 0 -0.0012(19)
O2' U22 1 0 -0.027(3)
O2' U33 1 0 -0.001(4)
O2' U12 1 0.0025(19) 0
O2' U13 1 0 0.002(2)
O2' U23 1 -0.018(2) 0
O3 U11 1 0.0153(3) -0.0036(2)
O3 U22 1 0.00061(14) -0.00046(13)
O3 U33 1 0.00058(15) -0.00097(15)
O3 U12 1 0.00283(16) -0.00147(15)
O3 U13 1 -0.00411(17) 0.00176(15)
O3 U23 1 -0.00105(11) 0.00033(11)
O3 U11 2 0.0066(5) -0.0014(4)
O3 U22 2 0.0004(4) 0.0002(4)
O3 U33 2 -0.0005(4) 0.0001(4)
O3 U12 2 0.0015(3) 0.0000(3)
O3 U13 2 -0.0018(4) 0.0013(3)
O3 U23 2 -0.0013(3) -0.0001(3)

loop_
_atom_type_symbol
_atom_type_scat_dispersion_real
_atom_type_scat_dispersion_imag
_atom_type_scat_source
O 0.0106 0.0060 'International Tables Vol C tables 4.2.6.8 and 6.1.1.1'
P 0.1023 0.0942 'International Tables Vol C tables 4.2.6.8 and 6.1.1.1'
Zn 0.2839 1.4301 'International Tables Vol C tables 4.2.6.8 and 6.1.1.1'

loop_
_cell_wave_vector_seq_id
_cell_wave_vector_x
_cell_wave_vector_y
_cell_wave_vector_z
1 0.33062(11) 0.000000 0.40287(8)

loop_
_geom_angle_atom_site_label_1
_geom_angle_atom_site_label_2
_geom_angle_atom_site_label_3
_geom_angle_site_ssg_symmetry_1
_geom_angle_site_ssg_symmetry_3
_geom_angle_av
_geom_angle_min
_geom_angle_max
O1 Zn O1 1_5565 2_6565 80.44(4) 79.63(4) 81.16(4)
O1 Zn O3 1_5565 5_4555 157.26(9) 142.28(11) 168.00(10)
O1 Zn O3 1_5565 6_6575 94.17(6) 92.17(7) 95.51(7)
O1 Zn O3 2_6565 5_4555 94.15(6) 92.00(7) 95.51(7)
O1 Zn O3 2_6565 6_6575 157.39(9) 143.03(11) 168.58(9)
O3 Zn O3 5_4555 6_6575 98.25(5) 97.39(5) 99.65(5)
O1 P O2 . . 104.3(3) 100.8(3) 107.6(3)
O1 P O2 . 3_7565 104.3(3) 100.8(3) 107.6(3)
O1 P O2' . . 104.28(6) 103.57(6) 105.04(6)
O1 P O2' . 3_7565 104.28(6) 103.57(6) 105.04(6)
O1 P O3 . . 112.07(6) 111.79(6) 112.63(6)
O1 P O3 . 4_5555 112.08(6) 111.79(6) 112.63(6)
O2 P O2' . . 10.8(4) 8.0(5) 12.1(4)
O2 P O2' . 3_7565 23.7(4) 20.6(5) 25.2(4)
O2 P O3 . . 96.9(3) 94.3(4) 97.8(3)
O2 P O3 . 4_5555 118.6(3) 117.6(3) 121.7(4)
O2 P O2' 3_7565 . 23.7(4) 20.6(5) 25.2(4)
O2 P O2' 3_7565 3_7565 10.7(4) 8.0(5) 12.1(4)
O2 P O3 3_7565 . 118.5(3) 117.6(3) 121.7(4)
O2 P O3 3_7565 4_5555 96.9(3) 94.3(4) 97.8(3)
O2' P O2' . 3_7565 13.1(4) 13.0(4) 13.2(4)
O2' P O3 . . 102.2(2) 95.9(2) 108.6(2)
O2' P O3 . 4_5555 113.6(2) 107.3(2) 119.9(2)
O2' P O3 3_7565 . 113.6(2) 107.3(2) 119.9(2)
O2' P O3 3_7565 4_5555 102.2(2) 95.9(2) 108.6(2)
O3 P O3 . 4_5555 111.93(8) 111.62(8) 112.23(8)
Zn O1 Zn 1_5545 3_6565 99.49(7) 98.05(8) 100.82(7)
Zn O1 P 1_5545 . 129.63(4) 127.78(3) 131.53(4)
Zn O1 P 3_6565 . 129.61(4) 127.78(3) 131.53(4)
P O2 P . 2_7565 148.2(7) 146.8(5) 151.3(9)
P O2 O2' . . 74.3(9) 67.53(19) 84.6(9)
P O2 O2' . 3_7565 74.2(5) 71.8(4) 79.5(5)
P O2 O2' 2_7565 . 74.1(9) 67.34(19) 84.1(9)
P O2 O2' 2_7565 3_7565 74.1(5) 71.8(4) 79.3(5)
O2' O2 O2' . 3_7565 6.2(8) 0.0(5) 16.5(15)
P O2' P . 2_7565 166.9(5) 162.8(5) 171.1(5)
P O2' O2 . . 95.0(17) 87(2) 104(2)
P O2' O2 . 3_7565 82.1(8) 79.4(9) 87.5(9)
P O2' O2' . 3_7565 83.5(3) 81.3(3) 85.7(3)
P O2' O2 2_7565 . 95.2(17) 87(2) 105(2)
P O2' O2 2_7565 3_7565 82.3(8) 79.5(9) 87.6(9)
P O2' O2' 2_7565 3_7565 83.5(3) 81.3(3) 85.7(3)
O2 O2' O2' . 3_7565 168.9(12) 152.8(17) 179.9(16)
O2 O2' O2' 3_7565 3_7565 5.0(4) 0.0(5) 10.7(3)
Zn O3 P 5_5455 . 134.18(10) 126.02(10) 140.35(10)

loop_
_geom_bond_atom_site_label_1
_geom_bond_atom_site_label_2
_geom_bond_site_ssg_symmetry_2
_geom_bond_distance_av
_geom_bond_distance_min
_geom_bond_distance_max
Zn O1 1_5565 2.0598(11) 2.0107(12) 2.0975(14)
Zn O1 2_6565 2.0591(11) 2.0091(12) 2.0928(14)
Zn O3 5_4555 2.0198(16) 1.9664(17) 2.0793(18)
Zn O3 6_6575 2.0188(16) 1.9642(17) 2.0729(18)
P O1 . 1.5221(11) 1.5184(11) 1.5257(11)
P O2 . 1.612(6) 1.565(3) 1.639(3)
P O2 3_7565 1.611(5) 1.565(3) 1.639(3)
P O2' . 1.5617(10) 1.5487(8) 1.5771(12)
P O2' 3_7565 1.5616(10) 1.5487(8) 1.5771(12)
P O3 . 1.5162(13) 1.5064(14) 1.5228(13)
P O3 4_5555 1.5161(13) 1.5064(14) 1.5228(13)
O2 O2' . 0.303(12) 0.232(13) 0.341(11)
O2 O2' 3_7565 0.655(12) 0.572(15) 0.697(11)
O2' O2' 3_7565 0.356(10) 0.356(10) 0.356(10)

loop_
_jana_atom_site_adp_c_label
_jana_atom_site_adp_c_type_symbol
_jana_atom_site_adp_c_111
_jana_atom_site_adp_c_112
_jana_atom_site_adp_c_113
_jana_atom_site_adp_c_122
_jana_atom_site_adp_c_123
_jana_atom_site_adp_c_133
_jana_atom_site_adp_c_222
_jana_atom_site_adp_c_223
_jana_atom_site_adp_c_233
_jana_atom_site_adp_c_333
Zn Zn 0 0.00009(4) 0 0 -0.00055(4) 0 -0.00001(3) 0 0.00123(8) 0

loop_
_jana_atom_site_displace_legendre_atom_site_label
_jana_atom_site_displace_legendre_axis
_jana_atom_site_displace_legendre_param_order
_jana_atom_site_displace_legendre_param_coeff
Zn x 1 0.01477(11)
Zn y 1 0
Zn z 1 -0.01578(17)
Zn x 2 0
Zn y 2 -0.001234(17)
Zn z 2 0
Zn x 3 -0.00004(11)
Zn y 3 0
Zn z 3 0.00237(19)
Zn x 4 0
Zn y 4 -0.00010(3)
Zn z 4 0
Zn x 5 0.00589(14)
Zn y 5 0
Zn z 5 -0.0083(2)
Zn x 6 0
Zn y 6 0
Zn z 6 0
O2 x 1 -0.0035(12)
O2 y 1 0
O2 z 1 -0.025(2)
O2 x 2 0
O2 y 2 0.0110(12)
O2 z 2 0

loop_
_jana_atom_site_adp_c_fourier_atom_site_label
_jana_atom_site_adp_c_fourier_tens_elem
_jana_atom_site_adp_c_fourier_wave_vector_seq_id
_jana_atom_site_adp_c_fourier_param_cos
_jana_atom_site_adp_c_fourier_param_sin
Zn C111 1 0 -0.0067(2)
Zn C112 1 0.00059(7) 0
Zn C113 1 0 0.00564(16)
Zn C122 1 0 -0.00032(3)
Zn C123 1 0.00003(6) 0
Zn C133 1 0 -0.0046(3)
Zn C222 1 0.00013(3) 0
Zn C223 1 0 0.00035(4)
Zn C233 1 -0.00059(13) 0
Zn C333 1 0 0.0065(5)
